data_4064499
loop_
_publ_author_name
'Chang, Wei-Chen'
'Cheng, Cheng-Wei'
'Ma, Hao-Wei'
'Lin, Ying-Chih'
'Liu, Yi-Hong'

_publ_section_title
;
 Tandem Cyclization in Ruthenium Vinylidene Complexes with Two Ester
 Groups
;
_journal_issue 10
_journal_name_full Organometallics
_journal_page_first 2747
_journal_paper_doi 10.1021/om200143e
_journal_volume 30
_journal_year 2011
_chemical_formula_sum 'C61.25 H50.5 O3.75 P2 Ru'
_chemical_formula_weight 1009.53
_chemical_name_systematic
; 
 ? 
;
_space_group_IT_number 2
_symmetry_cell_setting triclinic
_symmetry_space_group_name_Hall '-P 1'
_symmetry_space_group_name_H-M 'P -1'
_atom_sites_solution_hydrogens geom
_atom_sites_solution_primary direct
_atom_sites_solution_secondary difmap
_audit_creation_method SHELXL-97
_cell_angle_alpha 111.902(4)
_cell_angle_beta 95.026(4)
_cell_angle_gamma 98.143(4)
_cell_formula_units_Z 4
_cell_length_a 9.6856(5)
_cell_length_b 22.1866(11)
_cell_length_c 24.7742(10)
_cell_measurement_reflns_used 14669
_cell_measurement_temperature 150(2)
_cell_measurement_theta_max 30.0233
_cell_measurement_theta_min 3.1598
_cell_volume 4832.2(4)
_computing_cell_refinement
; 
CrysAlisPro, Oxford Diffraction Ltd., 
Version 1.171.33.41 (release 06-05-2009 CrysAlis171 .NET) 
(compiled May  6 2009,17:20:42) 
Empirical absorption correction using spherical harmonics, 
 implemented in SCALE3 ABSPACK scaling algorithm. 
;
_computing_data_collection
; 
CrysAlisPro, Oxford Diffraction Ltd., 
Version 1.171.33.41 (release 06-05-2009 CrysAlis171 .NET) 
(compiled May  6 2009,17:20:42) 
Empirical absorption correction using spherical harmonics, 
 implemented in SCALE3 ABSPACK scaling algorithm. 
;
_computing_data_reduction
; 
CrysAlisPro, Oxford Diffraction Ltd., 
Version 1.171.33.41 (release 06-05-2009 CrysAlis171 .NET) 
(compiled May  6 2009,17:20:42) 
Empirical absorption correction using spherical harmonics, 
 implemented in SCALE3 ABSPACK scaling algorithm. 
;
_computing_molecular_graphics SHELXTL
_computing_publication_material SHELXTL
_computing_structure_refinement 'SHELXL-97 (Sheldrick, 1997)'
_computing_structure_solution 'SHELXS-97 (Sheldrick, 1990)'
_diffrn_ambient_temperature 150(2)
_diffrn_measured_fraction_theta_full 0.994
_diffrn_measured_fraction_theta_max 0.994
_diffrn_measurement_device_type 'Oxford Diffraction Gemini A'
_diffrn_measurement_method CCD
_diffrn_radiation_monochromator graphite
_diffrn_radiation_source 'fine-focus sealed tube'
_diffrn_radiation_type MoK\a
_diffrn_radiation_wavelength 0.71073
_diffrn_reflns_av_R_equivalents 0.0318
_diffrn_reflns_av_sigmaI/netI 0.0864
_diffrn_reflns_limit_h_max 10
_diffrn_reflns_limit_h_min -12
_diffrn_reflns_limit_k_max 28
_diffrn_reflns_limit_k_min -23
_diffrn_reflns_limit_l_max 32
_diffrn_reflns_limit_l_min -26
_diffrn_reflns_number 36832
_diffrn_reflns_theta_full 27.50
_diffrn_reflns_theta_max 27.50
_diffrn_reflns_theta_min 3.17
_exptl_absorpt_coefficient_mu 0.440
_exptl_absorpt_correction_T_max 1.00000
_exptl_absorpt_correction_T_min 0.94498
_exptl_absorpt_correction_type multi-scan
_exptl_absorpt_process_details
; 
CrysAlisPro, Oxford Diffraction Ltd., 
Version 1.171.33.41 (release 06-05-2009 CrysAlis171 .NET) 
(compiled May  6 2009,17:20:42) 
Empirical absorption correction using spherical harmonics, 
 implemented in SCALE3 ABSPACK scaling algorithm. 
;
_exptl_crystal_density_diffrn 1.388
_exptl_crystal_density_method 'not measured'
_exptl_crystal_F_000 2088
_exptl_crystal_size_max 0.20
_exptl_crystal_size_mid 0.15
_exptl_crystal_size_min 0.10
_refine_diff_density_max 0.638
_refine_diff_density_min -0.758
_refine_diff_density_rms 0.069
_refine_ls_extinction_method none
_refine_ls_goodness_of_fit_ref 0.881
_refine_ls_hydrogen_treatment mixed
_refine_ls_matrix_type full
_refine_ls_number_parameters 1199
_refine_ls_number_reflns 22096
_refine_ls_number_restraints 0
_refine_ls_restrained_S_all 0.881
_refine_ls_R_factor_all 0.0684
_refine_ls_R_factor_gt 0.0362
_refine_ls_shift/su_max 0.005
_refine_ls_shift/su_mean 0.000
_refine_ls_structure_factor_coef Fsqd
_refine_ls_weighting_details 'calc w=1/[\s^2^(Fo^2^)+(0.0294P)^2^+0.0000P] where P=(Fo^2^+2Fc^2^)/3'
_refine_ls_weighting_scheme calc
_refine_ls_wR_factor_gt 0.0662
_refine_ls_wR_factor_ref 0.0705
_reflns_number_gt 14508
_reflns_number_total 22096
_reflns_threshold_expression >2sigma(I)
_cod_data_source_file om200143e_si_001.cif
_cod_data_source_block ic14055
_cod_depositor_comments
;
The following automatic conversions were performed:

'_symmetry_cell_setting' value 'Triclinic' changed to 'triclinic'
according to /home/saulius/struct/CIF-dictionaries/cif_core.dic
dictionary named 'cif_core.dic' version 2.4.1 from 2010-06-29.

Automatic conversion script
Id: cif_fix_values 1715 2011-07-08 13:25:40Z adriana 
;
_cod_original_sg_symbol_H-M P-1
_cod_original_formula_sum 'C61.25 H50.50 O3.75 P2 Ru'
_cod_database_code 4064499

loop_
_symmetry_equiv_pos_as_xyz
'x, y, z'
'-x, -y, -z'

loop_
_atom_site_label
_atom_site_type_symbol
_atom_site_fract_x
_atom_site_fract_y
_atom_site_fract_z
_atom_site_U_iso_or_equiv
_atom_site_adp_type
_atom_site_occupancy
_atom_site_symmetry_multiplicity
_atom_site_calc_flag
_atom_site_refinement_flags
_atom_site_disorder_assembly
_atom_site_disorder_group
Ru1 Ru 0.39528(2) 0.450323(9) 0.252323(7) 0.01452(5) Uani 1 1 d . . .
P1 P 0.47048(7) 0.47059(3) 0.35021(2) 0.01561(13) Uani 1 1 d . . .
P2 P 0.60155(7) 0.44907(3) 0.21177(2) 0.01721(14) Uani 1 1 d . . .
O1 O 0.49829(17) 0.34031(7) 0.27191(6) 0.0170(4) Uani 1 1 d . . .
O2 O 0.3769(2) 0.12103(8) 0.15277(7) 0.0376(5) Uani 1 1 d . . .
O3 O 0.59376(19) 0.26221(7) 0.28733(6) 0.0238(4) Uani 1 1 d . . .
C1 C 0.3976(3) 0.35241(11) 0.23189(9) 0.0164(5) Uani 1 1 d . . .
C2 C 0.3404(3) 0.29021(11) 0.19082(9) 0.0174(5) Uani 1 1 d . . .
C3 C 0.2408(3) 0.25545(11) 0.13590(9) 0.0201(5) Uani 1 1 d . . .
C4 C 0.1499(3) 0.27576(12) 0.10253(9) 0.0249(6) Uani 1 1 d . . .
H4A H 0.1401 0.3208 0.1156 0.030 Uiso 1 1 calc R . .
C5 C 0.0728(3) 0.22915(13) 0.04954(10) 0.0324(7) Uani 1 1 d . . .
H5A H 0.0106 0.2429 0.0266 0.039 Uiso 1 1 calc R . .
C6 C 0.0851(3) 0.16354(13) 0.02974(11) 0.0377(8) Uani 1 1 d . . .
H6A H 0.0330 0.1330 -0.0069 0.045 Uiso 1 1 calc R . .
C7 C 0.1725(3) 0.14203(13) 0.06280(10) 0.0352(7) Uani 1 1 d . . .
H7A H 0.1799 0.0967 0.0496 0.042 Uiso 1 1 calc R . .
C8 C 0.2495(3) 0.18758(12) 0.11558(9) 0.0236(6) Uani 1 1 d . . .
C9 C 0.3506(3) 0.17507(12) 0.15787(10) 0.0242(6) Uani 1 1 d . . .
C10 C 0.4046(3) 0.24083(11) 0.20349(9) 0.0195(5) Uani 1 1 d . . .
C11 C 0.4996(3) 0.27541(11) 0.25302(9) 0.0177(5) Uani 1 1 d . . .
C12 C 0.6216(3) 0.19601(12) 0.26387(10) 0.0270(6) Uani 1 1 d . . .
H12A H 0.6576 0.1873 0.2260 0.032 Uiso 1 1 calc R . .
H12B H 0.5337 0.1636 0.2568 0.032 Uiso 1 1 calc R . .
C13 C 0.7292(3) 0.18962(12) 0.30761(10) 0.0239(6) Uani 1 1 d . . .
C14 C 0.7260(3) 0.21754(13) 0.36747(11) 0.0335(7) Uani 1 1 d . . .
H14A H 0.6580 0.2441 0.3818 0.040 Uiso 1 1 calc R . .
C15 C 0.8209(4) 0.20712(15) 0.40687(12) 0.0430(8) Uani 1 1 d . . .
H15A H 0.8181 0.2267 0.4479 0.052 Uiso 1 1 calc R . .
C16 C 0.9184(3) 0.16876(15) 0.38654(13) 0.0448(8) Uani 1 1 d . . .
H16A H 0.9834 0.1616 0.4135 0.054 Uiso 1 1 calc R . .
C17 C 0.9232(3) 0.14065(15) 0.32764(13) 0.0440(8) Uani 1 1 d . . .
H17A H 0.9908 0.1137 0.3138 0.053 Uiso 1 1 calc R . .
C18 C 0.8298(3) 0.15128(13) 0.28789(12) 0.0336(7) Uani 1 1 d . . .
H18A H 0.8349 0.1322 0.2470 0.040 Uiso 1 1 calc R . .
C19 C 0.1990(3) 0.48835(12) 0.27648(10) 0.0237(6) Uani 1 1 d . . .
H19A H 0.1564 0.4909 0.3124 0.028 Uiso 1 1 calc R . .
C20 C 0.2953(3) 0.54025(12) 0.27089(10) 0.0254(6) Uani 1 1 d . . .
H20A H 0.3328 0.5851 0.3024 0.031 Uiso 1 1 calc R . .
C21 C 0.3219(3) 0.51792(12) 0.21238(10) 0.0240(6) Uani 1 1 d . . .
H21A H 0.3818 0.5444 0.1950 0.029 Uiso 1 1 calc R . .
C22 C 0.2417(3) 0.45309(12) 0.18112(10) 0.0219(6) Uani 1 1 d . . .
H22A H 0.2345 0.4263 0.1380 0.026 Uiso 1 1 calc R . .
C23 C 0.1654(3) 0.43511(12) 0.22088(10) 0.0229(6) Uani 1 1 d . . .
H23A H 0.0950 0.3935 0.2107 0.027 Uiso 1 1 calc R . .
C24 C 0.3628(3) 0.41615(11) 0.37838(9) 0.0169(5) Uani 1 1 d . . .
C25 C 0.3971(3) 0.41915(11) 0.43517(9) 0.0208(5) Uani 1 1 d . . .
H25A H 0.4792 0.4487 0.4598 0.025 Uiso 1 1 calc R . .
C26 C 0.3128(3) 0.37948(12) 0.45632(10) 0.0246(6) Uani 1 1 d . . .
H26A H 0.3372 0.3824 0.4953 0.029 Uiso 1 1 calc R . .
C27 C 0.1936(3) 0.33577(12) 0.42099(10) 0.0263(6) Uani 1 1 d . . .
H27A H 0.1364 0.3086 0.4356 0.032 Uiso 1 1 calc R . .
C28 C 0.1582(3) 0.33180(12) 0.36427(10) 0.0230(6) Uani 1 1 d . . .
H28A H 0.0768 0.3017 0.3397 0.028 Uiso 1 1 calc R . .
C29 C 0.2416(3) 0.37178(11) 0.34302(9) 0.0191(5) Uani 1 1 d . . .
H29A H 0.2160 0.3690 0.3041 0.023 Uiso 1 1 calc R . .
C30 C 0.6509(3) 0.47015(11) 0.38115(9) 0.0178(5) Uani 1 1 d . . .
C31 C 0.7623(3) 0.52308(12) 0.39403(10) 0.0255(6) Uani 1 1 d . . .
H31A H 0.7437 0.5618 0.3892 0.031 Uiso 1 1 calc R . .
C32 C 0.8987(3) 0.52090(13) 0.41356(11) 0.0324(7) Uani 1 1 d . . .
H32A H 0.9719 0.5581 0.4226 0.039 Uiso 1 1 calc R . .
C33 C 0.9289(3) 0.46470(13) 0.41994(10) 0.0299(6) Uani 1 1 d . . .
H33A H 1.0225 0.4629 0.4333 0.036 Uiso 1 1 calc R . .
C34 C 0.8208(3) 0.41124(12) 0.40658(9) 0.0241(6) Uani 1 1 d . . .
H34A H 0.8409 0.3722 0.4104 0.029 Uiso 1 1 calc R . .
C35 C 0.6843(3) 0.41363(11) 0.38776(9) 0.0198(5) Uani 1 1 d . . .
H35A H 0.6116 0.3763 0.3791 0.024 Uiso 1 1 calc R . .
C36 C 0.4422(3) 0.55299(11) 0.39969(8) 0.0163(5) Uani 1 1 d . . .
C37 C 0.5158(3) 0.61064(11) 0.39685(9) 0.0207(5) Uani 1 1 d . . .
H37A H 0.5831 0.6068 0.3706 0.025 Uiso 1 1 calc R . .
C38 C 0.4938(3) 0.67237(12) 0.43071(9) 0.0234(6) Uani 1 1 d . . .
H38A H 0.5465 0.7105 0.4281 0.028 Uiso 1 1 calc R . .
C39 C 0.3951(3) 0.67921(12) 0.46854(10) 0.0283(6) Uani 1 1 d . . .
H39A H 0.3794 0.7218 0.4921 0.034 Uiso 1 1 calc R . .
C40 C 0.3194(3) 0.62316(12) 0.47174(10) 0.0277(6) Uani 1 1 d . . .
H40A H 0.2511 0.6275 0.4975 0.033 Uiso 1 1 calc R . .
C41 C 0.3422(3) 0.56091(12) 0.43780(9) 0.0228(6) Uani 1 1 d . . .
H41A H 0.2888 0.5230 0.4405 0.027 Uiso 1 1 calc R . .
C42 C 0.7123(3) 0.38695(11) 0.20769(9) 0.0199(5) Uani 1 1 d . . .
C43 C 0.7989(3) 0.39447(13) 0.25827(10) 0.0256(6) Uani 1 1 d . . .
H43A H 0.8027 0.4322 0.2934 0.031 Uiso 1 1 calc R . .
C44 C 0.8796(3) 0.34810(13) 0.25834(11) 0.0296(6) Uani 1 1 d . . .
H44A H 0.9376 0.3539 0.2935 0.036 Uiso 1 1 calc R . .
C45 C 0.8767(3) 0.29368(13) 0.20801(12) 0.0350(7) Uani 1 1 d . . .
H45A H 0.9323 0.2617 0.2082 0.042 Uiso 1 1 calc R . .
C46 C 0.7924(4) 0.28565(15) 0.15708(12) 0.0484(9) Uani 1 1 d . . .
H46A H 0.7904 0.2481 0.1220 0.058 Uiso 1 1 calc R . .
C47 C 0.7109(3) 0.33180(13) 0.15675(11) 0.0366(7) Uani 1 1 d . . .
H47A H 0.6534 0.3258 0.1214 0.044 Uiso 1 1 calc R . .
C48 C 0.5587(3) 0.43512(11) 0.13357(9) 0.0196(5) Uani 1 1 d . . .
C49 C 0.6216(3) 0.47671(13) 0.10845(10) 0.0267(6) Uani 1 1 d . . .
H49A H 0.6931 0.5138 0.1317 0.032 Uiso 1 1 calc R . .
C50 C 0.5803(3) 0.46409(14) 0.04970(11) 0.0379(7) Uani 1 1 d . . .
H50A H 0.6253 0.4921 0.0327 0.046 Uiso 1 1 calc R . .
C51 C 0.4745(3) 0.41138(14) 0.01549(11) 0.0374(7) Uani 1 1 d . . .
H51A H 0.4445 0.4041 -0.0244 0.045 Uiso 1 1 calc R . .
C52 C 0.4125(3) 0.36922(13) 0.03955(10) 0.0313(7) Uani 1 1 d . . .
H52A H 0.3412 0.3322 0.0160 0.038 Uiso 1 1 calc R . .
C53 C 0.4547(3) 0.38106(12) 0.09806(9) 0.0248(6) Uani 1 1 d . . .
H53A H 0.4121 0.3518 0.1143 0.030 Uiso 1 1 calc R . .
C54 C 0.7340(3) 0.52561(11) 0.23882(9) 0.0203(5) Uani 1 1 d . . .
C55 C 0.6932(3) 0.58535(12) 0.26879(9) 0.0227(6) Uani 1 1 d . . .
H55A H 0.6005 0.5853 0.2785 0.027 Uiso 1 1 calc R . .
C56 C 0.7856(3) 0.64497(13) 0.28472(10) 0.0296(7) Uani 1 1 d . . .
H56A H 0.7565 0.6852 0.3062 0.035 Uiso 1 1 calc R . .
C57 C 0.9192(3) 0.64646(14) 0.26975(11) 0.0344(7) Uani 1 1 d . . .
H57A H 0.9806 0.6875 0.2791 0.041 Uiso 1 1 calc R . .
C58 C 0.9625(3) 0.58790(15) 0.24111(12) 0.0367(7) Uani 1 1 d . . .
H58A H 1.0553 0.5886 0.2314 0.044 Uiso 1 1 calc R . .
C59 C 0.8720(3) 0.52767(14) 0.22626(11) 0.0317(6) Uani 1 1 d . . .
H59A H 0.9044 0.4876 0.2074 0.038 Uiso 1 1 calc R . .
Ru2 Ru 0.40725(2) 0.927371(9) 0.231666(7) 0.01498(5) Uani 1 1 d . . .
P3 P 0.21291(7) 0.97464(3) 0.25394(2) 0.01768(14) Uani 1 1 d . . .
P4 P 0.31269(7) 0.82310(3) 0.15964(2) 0.01659(13) Uani 1 1 d . . .
O4 O 0.28498(17) 0.83170(7) 0.28298(6) 0.0183(4) Uani 1 1 d . . .
O5 O 0.4820(2) 0.82799(8) 0.45583(6) 0.0304(5) Uani 1 1 d . . .
O6 O 0.21484(19) 0.75371(8) 0.31662(6) 0.0258(4) Uani 1 1 d . . .
C60 C 0.3850(3) 0.89349(11) 0.29777(9) 0.0171(5) Uani 1 1 d . . .
C61 C 0.4507(3) 0.90703(11) 0.35334(9) 0.0164(5) Uani 1 1 d . . .
C62 C 0.5567(3) 0.95640(11) 0.40193(9) 0.0175(5) Uani 1 1 d . . .
C63 C 0.6276(3) 1.01984(11) 0.41367(9) 0.0224(6) Uani 1 1 d . . .
H63A H 0.6135 1.0394 0.3859 0.027 Uiso 1 1 calc R . .
C64 C 0.7195(3) 1.05479(12) 0.46623(9) 0.0251(6) Uani 1 1 d . . .
H64A H 0.7669 1.0984 0.4742 0.030 Uiso 1 1 calc R . .
C65 C 0.7432(3) 1.02689(12) 0.50756(10) 0.0268(6) Uani 1 1 d . . .
H65A H 0.8078 1.0510 0.5428 0.032 Uiso 1 1 calc R . .
C66 C 0.6720(3) 0.96397(12) 0.49686(9) 0.0246(6) Uani 1 1 d . . .
H66A H 0.6876 0.9445 0.5246 0.030 Uiso 1 1 calc R . .
C67 C 0.5776(3) 0.92958(11) 0.44511(9) 0.0202(5) Uani 1 1 d . . .
C68 C 0.4845(3) 0.86380(11) 0.42768(9) 0.0209(5) Uani 1 1 d . . .
C69 C 0.4035(3) 0.85345(11) 0.37139(9) 0.0177(5) Uani 1 1 d . . .
C70 C 0.3026(3) 0.81046(11) 0.32712(9) 0.0193(5) Uani 1 1 d . . .
C71 C 0.2200(3) 0.73091(12) 0.36446(10) 0.0277(6) Uani 1 1 d . . .
H71A H 0.3097 0.7528 0.3917 0.033 Uiso 1 1 calc R . .
H71B H 0.2178 0.6826 0.3483 0.033 Uiso 1 1 calc R . .
C72 C 0.0975(3) 0.74552(12) 0.39820(10) 0.0271(6) Uani 1 1 d . . .
C73 C 0.0471(3) 0.80333(13) 0.41031(11) 0.0348(7) Uani 1 1 d . . .
H73A H 0.0887 0.8352 0.3965 0.042 Uiso 1 1 calc R . .
C74 C -0.0633(4) 0.81583(16) 0.44233(12) 0.0465(8) Uani 1 1 d . . .
H74A H -0.0970 0.8561 0.4506 0.056 Uiso 1 1 calc R . .
C75 C -0.1243(4) 0.76933(17) 0.46216(11) 0.0493(9) Uani 1 1 d . . .
H75A H -0.1998 0.7778 0.4842 0.059 Uiso 1 1 calc R . .
C76 C -0.0765(4) 0.71125(16) 0.45020(11) 0.0459(9) Uani 1 1 d . . .
H76A H -0.1189 0.6793 0.4637 0.055 Uiso 1 1 calc R . .
C77 C 0.0339(3) 0.69938(14) 0.41828(11) 0.0371(7) Uani 1 1 d . . .
H77A H 0.0669 0.6590 0.4099 0.045 Uiso 1 1 calc R . .
C78 C 0.6375(3) 0.96522(12) 0.26407(10) 0.0240(6) Uani 1 1 d . . .
H78A H 0.6925 0.9586 0.2969 0.029 Uiso 1 1 calc R . .
C79 C 0.5722(3) 1.01959(12) 0.27015(10) 0.0232(6) Uani 1 1 d . . .
H79A H 0.5734 1.0582 0.3076 0.028 Uiso 1 1 calc R . .
C80 C 0.5151(3) 1.01261(11) 0.21265(10) 0.0222(6) Uani 1 1 d . . .
H80A H 0.4679 1.0452 0.2028 0.027 Uiso 1 1 calc R . .
C81 C 0.5443(3) 0.95370(12) 0.17212(10) 0.0221(6) Uani 1 1 d . . .
H81A H 0.5216 0.9372 0.1283 0.027 Uiso 1 1 calc R . .
C82 C 0.6194(3) 0.92339(12) 0.20425(10) 0.0228(6) Uani 1 1 d . . .
H82A H 0.6605 0.8827 0.1870 0.027 Uiso 1 1 calc R . .
C83 C 0.0794(3) 0.94606(12) 0.29249(9) 0.0214(5) Uani 1 1 d . . .
C84 C 0.0423(3) 0.98653(14) 0.34508(10) 0.0333(7) Uani 1 1 d . . .
H84A H 0.0870 1.0317 0.3635 0.040 Uiso 1 1 calc R . .
C85 C -0.0609(3) 0.96066(18) 0.37079(12) 0.0443(8) Uani 1 1 d . . .
H85A H -0.0833 0.9883 0.4074 0.053 Uiso 1 1 calc R . .
C86 C -0.1298(3) 0.89660(17) 0.34448(13) 0.0435(8) Uani 1 1 d . . .
H86A H -0.2022 0.8801 0.3617 0.052 Uiso 1 1 calc R . .
C87 C -0.0934(4) 0.85654(15) 0.29319(14) 0.0458(8) Uani 1 1 d . . .
H87A H -0.1394 0.8115 0.2748 0.055 Uiso 1 1 calc R . .
C88 C 0.0105(3) 0.88133(14) 0.26780(12) 0.0368(7) Uani 1 1 d . . .
H88A H 0.0348 0.8525 0.2321 0.044 Uiso 1 1 calc R . .
C89 C 0.2723(3) 1.06203(11) 0.30383(9) 0.0206(5) Uani 1 1 d . . .
C90 C 0.2583(3) 1.11429(12) 0.28681(10) 0.0246(6) Uani 1 1 d . . .
H90A H 0.2174 1.1056 0.2478 0.029 Uiso 1 1 calc R . .
C91 C 0.3046(3) 1.17946(13) 0.32713(11) 0.0316(7) Uani 1 1 d . . .
H91A H 0.2945 1.2149 0.3153 0.038 Uiso 1 1 calc R . .
C92 C 0.3648(3) 1.19279(13) 0.38376(10) 0.0325(7) Uani 1 1 d . . .
H92A H 0.3938 1.2373 0.4112 0.039 Uiso 1 1 calc R . .
C93 C 0.3829(3) 1.14134(13) 0.40074(10) 0.0318(7) Uani 1 1 d . . .
H93A H 0.4256 1.1504 0.4396 0.038 Uiso 1 1 calc R . .
C94 C 0.3383(3) 1.07634(12) 0.36069(10) 0.0256(6) Uani 1 1 d . . .
H94A H 0.3530 1.0411 0.3722 0.031 Uiso 1 1 calc R . .
C95 C 0.1021(3) 0.98265(11) 0.19363(9) 0.0177(5) Uani 1 1 d . . .
C96 C -0.0355(3) 0.99199(12) 0.19628(10) 0.0252(6) Uani 1 1 d . . .
H96A H -0.0783 0.9916 0.2293 0.030 Uiso 1 1 calc R . .
C97 C -0.1123(3) 1.00201(14) 0.15107(11) 0.0341(7) Uani 1 1 d . . .
H97A H -0.2069 1.0084 0.1533 0.041 Uiso 1 1 calc R . .
C98 C -0.0500(3) 1.00264(13) 0.10282(10) 0.0317(7) Uani 1 1 d . . .
H98A H -0.1018 1.0095 0.0719 0.038 Uiso 1 1 calc R . .
C99 C 0.0869(3) 0.99327(12) 0.09991(10) 0.0255(6) Uani 1 1 d . . .
H99A H 0.1297 0.9937 0.0669 0.031 Uiso 1 1 calc R . .
C100 C 0.1629(3) 0.98316(11) 0.14489(9) 0.0223(6) Uani 1 1 d . . .
H10A H 0.2573 0.9765 0.1424 0.027 Uiso 1 1 calc R . .
C101 C 0.1229(3) 0.78501(11) 0.14273(9) 0.0197(5) Uani 1 1 d . . .
C102 C 0.0706(3) 0.73283(12) 0.15870(10) 0.0265(6) Uani 1 1 d . . .
H10B H 0.1345 0.7147 0.1769 0.032 Uiso 1 1 calc R . .
C103 C -0.0719(3) 0.70724(14) 0.14856(11) 0.0346(7) Uani 1 1 d . . .
H10C H -0.1045 0.6718 0.1597 0.041 Uiso 1 1 calc R . .
C104 C -0.1679(3) 0.73235(15) 0.12244(11) 0.0380(7) Uani 1 1 d . . .
H10D H -0.2658 0.7139 0.1147 0.046 Uiso 1 1 calc R . .
C105 C -0.1185(3) 0.78501(15) 0.10785(11) 0.0382(7) Uani 1 1 d . . .
H10E H -0.1832 0.8033 0.0903 0.046 Uiso 1 1 calc R . .
C106 C 0.0240(3) 0.81126(13) 0.11851(10) 0.0294(6) Uani 1 1 d . . .
H10F H 0.0553 0.8482 0.1091 0.035 Uiso 1 1 calc R . .
C107 C 0.3923(3) 0.75451(11) 0.16553(9) 0.0189(5) Uani 1 1 d . . .
C108 C 0.3514(3) 0.69042(12) 0.12221(10) 0.0268(6) Uani 1 1 d . . .
H10G H 0.2800 0.6818 0.0900 0.032 Uiso 1 1 calc R . .
C109 C 0.4137(3) 0.63954(13) 0.12583(11) 0.0310(7) Uani 1 1 d . . .
H10H H 0.3836 0.5960 0.0966 0.037 Uiso 1 1 calc R . .
C110 C 0.5195(3) 0.65172(13) 0.17172(11) 0.0321(7) Uani 1 1 d . . .
H11A H 0.5630 0.6168 0.1740 0.039 Uiso 1 1 calc R . .
C111 C 0.5617(3) 0.71512(13) 0.21436(11) 0.0306(6) Uani 1 1 d . . .
H11B H 0.6347 0.7237 0.2459 0.037 Uiso 1 1 calc R . .
C112 C 0.4985(3) 0.76623(12) 0.21138(10) 0.0232(6) Uani 1 1 d . . .
H11C H 0.5282 0.8095 0.2409 0.028 Uiso 1 1 calc R . .
C113 C 0.3591(3) 0.81675(11) 0.08639(9) 0.0190(5) Uani 1 1 d . . .
C114 C 0.2820(3) 0.83964(12) 0.05027(9) 0.0269(6) Uani 1 1 d . . .
H11D H 0.1974 0.8547 0.0609 0.032 Uiso 1 1 calc R . .
C115 C 0.3278(3) 0.84057(13) -0.00115(10) 0.0319(7) Uani 1 1 d . . .
H11E H 0.2727 0.8554 -0.0256 0.038 Uiso 1 1 calc R . .
C116 C 0.4504(3) 0.82053(13) -0.01707(10) 0.0324(7) Uani 1 1 d . . .
H11F H 0.4812 0.8216 -0.0521 0.039 Uiso 1 1 calc R . .
C117 C 0.5285(3) 0.79877(13) 0.01846(10) 0.0334(7) Uani 1 1 d . . .
H11G H 0.6150 0.7855 0.0083 0.040 Uiso 1 1 calc R . .
C118 C 0.4820(3) 0.79601(12) 0.06922(10) 0.0279(6) Uani 1 1 d . . .
H11H H 0.5359 0.7795 0.0926 0.033 Uiso 1 1 calc R . .
O7 O 0.1687(4) 0.47755(15) 0.02044(12) 0.0961(9) Uiso 1 1 d . . .
C119 C -0.0198(6) 0.3973(2) 0.02311(19) 0.1008(15) Uiso 1 1 d . . .
H11I H 0.0152 0.3671 -0.0107 0.151 Uiso 1 1 calc R . .
H11J H -0.1181 0.3989 0.0115 0.151 Uiso 1 1 calc R . .
H11K H -0.0142 0.3815 0.0552 0.151 Uiso 1 1 calc R . .
C120 C 0.0664(5) 0.46352(19) 0.04303(15) 0.0664(10) Uiso 1 1 d . . .
C121 C 0.0300(5) 0.51590(19) 0.09342(15) 0.0771(12) Uiso 1 1 d . . .
H12C H 0.0964 0.5573 0.1027 0.116 Uiso 1 1 calc R . .
H12D H 0.0353 0.5036 0.1275 0.116 Uiso 1 1 calc R . .
H12E H -0.0661 0.5218 0.0837 0.116 Uiso 1 1 calc R . .
O8 O -0.3091(6) 1.0066(2) 0.00219(18) 0.0627(13) Uiso 0.50 1 d P A 1
C122 C -0.5206(5) 0.97911(19) -0.05564(15) 0.0762(12) Uiso 1 1 d . B 1
H12F H -0.6207 0.9777 -0.0517 0.114 Uiso 1 1 calc R B 1
H12G H -0.5060 0.9346 -0.0791 0.114 Uiso 1 1 calc R B 1
H12H H -0.4918 1.0089 -0.0752 0.114 Uiso 1 1 calc R B 1
C123 C -0.4356(7) 1.0034(3) 0.0031(2) 0.0434(16) Uiso 0.50 1 d P . 1

loop_
_atom_site_aniso_label
_atom_site_aniso_U_11
_atom_site_aniso_U_22
_atom_site_aniso_U_33
_atom_site_aniso_U_23
_atom_site_aniso_U_13
_atom_site_aniso_U_12
Ru1 0.01393(12) 0.01484(10) 0.01540(9) 0.00701(7) 0.00046(7) 0.00269(8)
P1 0.0158(4) 0.0144(3) 0.0163(3) 0.0065(2) 0.0006(2) 0.0017(3)
P2 0.0158(4) 0.0197(3) 0.0181(3) 0.0097(2) 0.0017(2) 0.0033(3)
O1 0.0167(10) 0.0156(9) 0.0182(8) 0.0068(6) -0.0017(6) 0.0036(7)
O2 0.0537(15) 0.0162(10) 0.0353(10) 0.0056(7) -0.0104(9) 0.0059(9)
O3 0.0277(11) 0.0184(9) 0.0243(9) 0.0081(7) -0.0041(7) 0.0068(8)
C1 0.0145(14) 0.0211(13) 0.0175(11) 0.0116(9) 0.0025(9) 0.0040(10)
C2 0.0172(14) 0.0184(13) 0.0168(11) 0.0076(9) 0.0021(9) 0.0022(10)
C3 0.0195(15) 0.0212(13) 0.0186(12) 0.0084(9) 0.0026(10) -0.0015(11)
C4 0.0254(17) 0.0216(14) 0.0241(13) 0.0072(10) -0.0015(10) 0.0012(11)
C5 0.0308(18) 0.0299(16) 0.0315(14) 0.0119(11) -0.0112(11) -0.0001(13)
C6 0.048(2) 0.0250(16) 0.0269(14) 0.0032(11) -0.0134(12) -0.0039(14)
C7 0.045(2) 0.0216(15) 0.0294(14) 0.0045(11) -0.0078(12) -0.0003(13)
C8 0.0264(16) 0.0205(14) 0.0227(13) 0.0088(10) 0.0014(10) 0.0009(11)
C9 0.0291(17) 0.0194(14) 0.0230(13) 0.0086(10) 0.0026(10) 0.0006(12)
C10 0.0226(15) 0.0162(13) 0.0193(12) 0.0072(9) 0.0029(10) 0.0014(11)
C11 0.0214(15) 0.0143(13) 0.0194(12) 0.0086(9) 0.0038(10) 0.0037(10)
C12 0.0331(18) 0.0179(14) 0.0291(13) 0.0083(10) -0.0027(11) 0.0090(12)
C13 0.0215(16) 0.0181(13) 0.0343(14) 0.0129(10) 0.0027(11) 0.0037(11)
C14 0.0308(19) 0.0381(17) 0.0356(16) 0.0149(12) 0.0065(12) 0.0166(14)
C15 0.048(2) 0.049(2) 0.0329(16) 0.0165(13) -0.0003(14) 0.0168(17)
C16 0.036(2) 0.051(2) 0.0500(19) 0.0237(15) -0.0080(14) 0.0121(16)
C17 0.029(2) 0.0416(19) 0.062(2) 0.0179(15) 0.0052(15) 0.0180(15)
C18 0.0289(18) 0.0340(16) 0.0380(15) 0.0119(12) 0.0061(12) 0.0117(14)
C19 0.0187(15) 0.0310(15) 0.0244(13) 0.0109(11) 0.0034(10) 0.0139(12)
C20 0.0201(16) 0.0228(14) 0.0322(14) 0.0084(11) -0.0035(11) 0.0112(12)
C21 0.0204(16) 0.0254(14) 0.0327(14) 0.0200(11) -0.0006(11) 0.0038(11)
C22 0.0176(15) 0.0278(14) 0.0224(12) 0.0128(10) -0.0029(10) 0.0062(11)
C23 0.0129(14) 0.0247(14) 0.0332(14) 0.0153(11) -0.0032(10) 0.0032(11)
C24 0.0168(14) 0.0151(12) 0.0202(12) 0.0077(9) 0.0049(9) 0.0040(10)
C25 0.0231(16) 0.0178(13) 0.0182(12) 0.0046(9) 0.0003(10) 0.0024(11)
C26 0.0313(17) 0.0271(14) 0.0211(12) 0.0150(10) 0.0053(11) 0.0074(12)
C27 0.0257(17) 0.0292(15) 0.0340(14) 0.0211(11) 0.0123(11) 0.0074(12)
C28 0.0181(15) 0.0233(14) 0.0284(13) 0.0126(10) 0.0001(10) 0.0006(11)
C29 0.0202(15) 0.0224(13) 0.0168(11) 0.0099(9) 0.0012(9) 0.0053(11)
C30 0.0173(14) 0.0188(13) 0.0149(11) 0.0043(9) -0.0003(9) 0.0038(10)
C31 0.0247(17) 0.0204(14) 0.0303(14) 0.0095(10) 0.0010(11) 0.0043(12)
C32 0.0186(16) 0.0293(16) 0.0414(15) 0.0104(12) -0.0045(12) -0.0051(12)
C33 0.0189(16) 0.0402(17) 0.0297(14) 0.0126(12) -0.0009(11) 0.0087(13)
C34 0.0246(16) 0.0289(15) 0.0236(12) 0.0139(10) 0.0042(10) 0.0091(12)
C35 0.0214(15) 0.0206(13) 0.0174(12) 0.0081(9) 0.0016(10) 0.0023(11)
C36 0.0183(14) 0.0184(13) 0.0133(11) 0.0075(9) -0.0002(9) 0.0042(10)
C37 0.0220(15) 0.0213(13) 0.0199(12) 0.0095(10) 0.0009(10) 0.0047(11)
C38 0.0258(16) 0.0204(14) 0.0230(13) 0.0096(10) -0.0032(10) 0.0022(11)
C39 0.0401(19) 0.0174(14) 0.0250(13) 0.0033(10) 0.0007(11) 0.0139(12)
C40 0.0344(18) 0.0304(15) 0.0227(13) 0.0108(11) 0.0094(11) 0.0151(13)
C41 0.0244(16) 0.0222(14) 0.0237(12) 0.0109(10) 0.0033(10) 0.0052(11)
C42 0.0183(15) 0.0234(13) 0.0248(12) 0.0149(10) 0.0071(10) 0.0079(11)
C43 0.0256(16) 0.0345(15) 0.0232(13) 0.0149(11) 0.0086(11) 0.0128(12)
C44 0.0238(17) 0.0449(17) 0.0338(14) 0.0267(13) 0.0096(11) 0.0151(13)
C45 0.0252(18) 0.0323(16) 0.0547(18) 0.0212(13) 0.0076(13) 0.0155(13)
C46 0.049(2) 0.0374(18) 0.0438(18) -0.0028(13) -0.0032(15) 0.0193(16)
C47 0.038(2) 0.0361(17) 0.0296(15) 0.0054(12) -0.0062(12) 0.0152(14)
C48 0.0201(15) 0.0242(14) 0.0186(12) 0.0101(10) 0.0065(10) 0.0103(11)
C49 0.0273(17) 0.0322(15) 0.0260(13) 0.0157(11) 0.0074(11) 0.0085(12)
C50 0.047(2) 0.0493(19) 0.0338(15) 0.0296(14) 0.0159(14) 0.0152(16)
C51 0.046(2) 0.0507(19) 0.0211(14) 0.0170(13) 0.0074(12) 0.0185(16)
C52 0.0332(19) 0.0388(17) 0.0205(13) 0.0086(11) 0.0033(11) 0.0113(14)
C53 0.0239(16) 0.0311(15) 0.0222(13) 0.0133(11) 0.0043(10) 0.0058(12)
C54 0.0164(14) 0.0236(14) 0.0250(12) 0.0163(10) -0.0008(10) -0.0003(11)
C55 0.0237(16) 0.0268(14) 0.0187(12) 0.0126(10) -0.0019(10) 0.0009(12)
C56 0.038(2) 0.0259(15) 0.0228(13) 0.0125(11) -0.0082(11) -0.0001(13)
C57 0.0306(19) 0.0362(17) 0.0342(15) 0.0222(13) -0.0131(12) -0.0128(14)
C58 0.0154(16) 0.049(2) 0.0521(17) 0.0310(15) 0.0001(12) -0.0025(14)
C59 0.0221(17) 0.0361(17) 0.0418(15) 0.0211(12) 0.0043(12) 0.0047(13)
Ru2 0.01314(12) 0.01701(10) 0.01601(9) 0.00819(7) 0.00196(7) 0.00197(8)
P3 0.0177(4) 0.0207(3) 0.0162(3) 0.0084(2) 0.0032(2) 0.0049(3)
P4 0.0146(4) 0.0191(3) 0.0169(3) 0.0082(2) 0.0017(2) 0.0031(3)
O4 0.0191(10) 0.0203(9) 0.0148(8) 0.0087(6) -0.0004(6) -0.0019(7)
O5 0.0458(14) 0.0237(10) 0.0220(9) 0.0136(7) -0.0051(8) 0.0010(9)
O6 0.0280(12) 0.0236(10) 0.0230(9) 0.0126(7) -0.0035(7) -0.0095(8)
C60 0.0144(14) 0.0164(12) 0.0202(12) 0.0075(9) 0.0040(9) 0.0007(10)
C61 0.0157(14) 0.0175(12) 0.0171(11) 0.0084(9) 0.0023(9) 0.0024(10)
C62 0.0170(14) 0.0175(13) 0.0176(11) 0.0051(9) 0.0039(9) 0.0059(10)
C63 0.0226(16) 0.0223(14) 0.0221(12) 0.0086(10) 0.0034(10) 0.0037(11)
C64 0.0243(16) 0.0212(14) 0.0257(13) 0.0065(10) 0.0022(10) -0.0003(11)
C65 0.0248(16) 0.0258(15) 0.0199(13) 0.0010(10) -0.0036(10) -0.0002(12)
C66 0.0277(17) 0.0279(15) 0.0183(12) 0.0088(10) 0.0005(10) 0.0079(12)
C67 0.0227(15) 0.0173(13) 0.0193(12) 0.0050(9) 0.0031(10) 0.0060(11)
C68 0.0247(16) 0.0194(13) 0.0174(12) 0.0053(9) 0.0025(10) 0.0058(11)
C69 0.0189(15) 0.0179(13) 0.0167(11) 0.0075(9) 0.0031(9) 0.0033(10)
C70 0.0181(15) 0.0214(13) 0.0204(12) 0.0106(10) 0.0051(10) 0.0015(11)
C71 0.0309(18) 0.0231(14) 0.0318(14) 0.0177(11) -0.0011(11) -0.0026(12)
C72 0.0283(17) 0.0292(15) 0.0205(13) 0.0112(11) -0.0042(10) -0.0051(12)
C73 0.036(2) 0.0326(17) 0.0334(15) 0.0127(12) 0.0063(13) 0.0000(14)
C74 0.044(2) 0.049(2) 0.0376(17) 0.0070(14) 0.0072(14) 0.0076(17)
C75 0.038(2) 0.069(2) 0.0256(15) 0.0092(15) 0.0058(13) -0.0103(18)
C76 0.052(2) 0.050(2) 0.0297(16) 0.0176(14) 0.0062(14) -0.0134(17)
C77 0.044(2) 0.0364(17) 0.0303(15) 0.0185(12) 0.0033(13) -0.0065(14)
C78 0.0129(14) 0.0306(15) 0.0314(14) 0.0181(11) 0.0013(10) -0.0025(11)
C79 0.0188(15) 0.0234(14) 0.0277(13) 0.0122(10) 0.0043(10) -0.0020(11)
C80 0.0203(15) 0.0193(13) 0.0302(13) 0.0148(10) 0.0038(10) -0.0012(11)
C81 0.0182(15) 0.0267(14) 0.0231(12) 0.0127(10) 0.0070(10) -0.0012(11)
C82 0.0149(15) 0.0225(14) 0.0341(14) 0.0135(11) 0.0092(10) 0.0033(11)
C83 0.0178(15) 0.0310(15) 0.0231(12) 0.0171(10) 0.0039(10) 0.0101(11)
C84 0.0275(18) 0.0482(18) 0.0265(14) 0.0138(12) 0.0093(12) 0.0134(14)
C85 0.034(2) 0.083(3) 0.0299(15) 0.0284(16) 0.0192(13) 0.0282(18)
C86 0.0286(19) 0.073(2) 0.0578(19) 0.0501(18) 0.0224(15) 0.0217(18)
C87 0.039(2) 0.0425(19) 0.068(2) 0.0306(16) 0.0246(16) 0.0086(16)
C88 0.0340(19) 0.0365(17) 0.0430(16) 0.0155(13) 0.0232(13) 0.0063(14)
C89 0.0215(15) 0.0210(13) 0.0171(12) 0.0043(9) 0.0059(10) 0.0045(11)
C90 0.0262(17) 0.0263(14) 0.0217(12) 0.0095(10) 0.0039(10) 0.0061(12)
C91 0.0350(19) 0.0247(15) 0.0360(15) 0.0116(11) 0.0081(12) 0.0077(13)
C92 0.0331(19) 0.0248(15) 0.0294(14) 0.0004(11) 0.0049(12) 0.0025(13)
C93 0.0312(18) 0.0347(16) 0.0217(13) 0.0036(11) 0.0000(11) 0.0052(13)
C94 0.0248(16) 0.0281(15) 0.0245(13) 0.0101(10) 0.0018(10) 0.0086(12)
C95 0.0179(14) 0.0159(12) 0.0210(12) 0.0092(9) 0.0032(10) 0.0031(10)
C96 0.0210(16) 0.0320(15) 0.0278(13) 0.0173(11) 0.0063(11) 0.0045(12)
C97 0.0160(16) 0.0534(19) 0.0402(15) 0.0267(13) 0.0013(12) 0.0076(14)
C98 0.0283(18) 0.0392(17) 0.0310(14) 0.0209(12) -0.0055(12) 0.0029(13)
C99 0.0301(17) 0.0286(15) 0.0188(12) 0.0111(10) 0.0032(10) 0.0040(12)
C100 0.0189(15) 0.0238(14) 0.0246(13) 0.0094(10) 0.0047(10) 0.0046(11)
C101 0.0166(14) 0.0243(14) 0.0158(11) 0.0064(9) 0.0015(9) 0.0011(11)
C102 0.0252(17) 0.0302(15) 0.0269(13) 0.0154(11) 0.0010(11) 0.0039(12)
C103 0.0295(19) 0.0381(17) 0.0369(15) 0.0200(13) 0.0038(12) -0.0055(14)
C104 0.0204(17) 0.057(2) 0.0338(15) 0.0206(14) -0.0006(12) -0.0075(14)
C105 0.0205(17) 0.058(2) 0.0429(16) 0.0309(14) -0.0006(12) 0.0019(15)
C106 0.0199(16) 0.0368(16) 0.0372(14) 0.0231(12) 0.0020(11) 0.0001(13)
C107 0.0205(15) 0.0218(13) 0.0176(12) 0.0100(9) 0.0061(10) 0.0054(11)
C108 0.0318(18) 0.0256(15) 0.0234(13) 0.0098(10) 0.0052(11) 0.0053(12)
C109 0.042(2) 0.0207(14) 0.0336(15) 0.0115(11) 0.0147(13) 0.0081(13)
C110 0.0332(19) 0.0286(16) 0.0499(17) 0.0266(13) 0.0185(13) 0.0151(13)
C111 0.0220(17) 0.0369(17) 0.0421(15) 0.0251(13) 0.0050(12) 0.0078(13)
C112 0.0212(16) 0.0243(14) 0.0280(13) 0.0146(10) 0.0046(10) 0.0037(11)
C113 0.0213(15) 0.0162(13) 0.0156(11) 0.0034(9) 0.0014(10) -0.0002(11)
C114 0.0263(17) 0.0358(16) 0.0216(13) 0.0124(11) 0.0042(11) 0.0122(13)
C115 0.0339(19) 0.0449(17) 0.0226(13) 0.0185(12) 0.0039(11) 0.0106(14)
C116 0.041(2) 0.0367(16) 0.0205(13) 0.0117(11) 0.0110(12) 0.0043(14)
C117 0.0291(18) 0.0429(17) 0.0326(15) 0.0160(12) 0.0132(12) 0.0126(14)
C118 0.0266(17) 0.0335(16) 0.0304(14) 0.0178(11) 0.0077(11) 0.0105(13)

loop_
_atom_type_symbol
_atom_type_description
_atom_type_scat_dispersion_real
_atom_type_scat_dispersion_imag
_atom_type_scat_source
C C 0.0033 0.0016 'International Tables Vol C Tables 4.2.6.8 and 6.1.1.4'
H H 0.0000 0.0000 'International Tables Vol C Tables 4.2.6.8 and 6.1.1.4'
O O 0.0106 0.0060 'International Tables Vol C Tables 4.2.6.8 and 6.1.1.4'
P P 0.1023 0.0942 'International Tables Vol C Tables 4.2.6.8 and 6.1.1.4'
Ru Ru -1.2594 0.8363 'International Tables Vol C Tables 4.2.6.8 and 6.1.1.4'

loop_
_geom_angle_atom_site_label_1
_geom_angle_atom_site_label_2
_geom_angle_atom_site_label_3
_geom_angle
_geom_angle_site_symmetry_1
_geom_angle_site_symmetry_3
C1 Ru1 C19 119.02(9) . .
C1 Ru1 C23 95.01(9) . .
C19 Ru1 C23 36.99(8) . .
C1 Ru1 C22 105.42(9) . .
C19 Ru1 C22 61.85(9) . .
C23 Ru1 C22 37.11(8) . .
C1 Ru1 C21 140.77(8) . .
C19 Ru1 C21 61.74(9) . .
C23 Ru1 C21 61.84(9) . .
C22 Ru1 C21 37.06(8) . .
C1 Ru1 C20 155.56(10) . .
C19 Ru1 C20 37.29(9) . .
C23 Ru1 C20 61.83(9) . .
C22 Ru1 C20 61.55(9) . .
C21 Ru1 C20 36.50(8) . .
C1 Ru1 P2 83.94(7) . .
C19 Ru1 P2 153.72(7) . .
C23 Ru1 P2 136.92(6) . .
C22 Ru1 P2 101.65(7) . .
C21 Ru1 P2 92.57(7) . .
C20 Ru1 P2 117.87(7) . .
C1 Ru1 P1 88.65(6) . .
C19 Ru1 P1 90.20(6) . .
C23 Ru1 P1 119.22(6) . .
C22 Ru1 P1 152.02(7) . .
C21 Ru1 P1 129.76(6) . .
C20 Ru1 P1 95.95(6) . .
P2 Ru1 P1 103.84(2) . .
C30 P1 C24 101.24(11) . .
C30 P1 C36 101.72(10) . .
C24 P1 C36 100.70(10) . .
C30 P1 Ru1 125.22(7) . .
C24 P1 Ru1 113.74(7) . .
C36 P1 Ru1 110.98(7) . .
C54 P2 C42 101.67(12) . .
C54 P2 C48 101.16(10) . .
C42 P2 C48 101.67(10) . .
C54 P2 Ru1 118.23(8) . .
C42 P2 Ru1 122.22(8) . .
C48 P2 Ru1 108.86(8) . .
C11 O1 C1 109.79(16) . .
C11 O3 C12 115.12(17) . .
C2 C1 O1 103.50(18) . .
C2 C1 Ru1 142.60(17) . .
O1 C1 Ru1 113.82(14) . .
C1 C2 C10 110.60(19) . .
C1 C2 C3 142.1(2) . .
C10 C2 C3 107.19(19) . .
C4 C3 C8 118.6(2) . .
C4 C3 C2 133.8(2) . .
C8 C3 C2 107.6(2) . .
C3 C4 C5 119.1(2) . .
C6 C5 C4 121.5(2) . .
C5 C6 C7 120.4(2) . .
C6 C7 C8 118.9(3) . .
C7 C8 C3 121.5(2) . .
C7 C8 C9 127.7(2) . .
C3 C8 C9 110.9(2) . .
O2 C9 C10 130.9(2) . .
O2 C9 C8 125.6(2) . .
C10 C9 C8 103.5(2) . .
C11 C10 C2 105.08(19) . .
C11 C10 C9 144.0(2) . .
C2 C10 C9 110.8(2) . .
O3 C11 O1 111.89(19) . .
O3 C11 C10 137.1(2) . .
O1 C11 C10 111.0(2) . .
O3 C12 C13 108.20(19) . .
C14 C13 C18 118.6(2) . .
C14 C13 C12 121.8(2) . .
C18 C13 C12 119.5(2) . .
C13 C14 C15 120.7(3) . .
C16 C15 C14 119.9(3) . .
C15 C16 C17 120.3(3) . .
C16 C17 C18 120.3(3) . .
C13 C18 C17 120.2(3) . .
C23 C19 C20 108.0(2) . .
C23 C19 Ru1 71.54(14) . .
C20 C19 Ru1 72.29(15) . .
C21 C20 C19 107.7(2) . .
C21 C20 Ru1 71.30(14) . .
C19 C20 Ru1 70.42(14) . .
C20 C21 C22 108.4(2) . .
C20 C21 Ru1 72.20(13) . .
C22 C21 Ru1 71.09(13) . .
C23 C22 C21 107.9(2) . .
C23 C22 Ru1 71.36(13) . .
C21 C22 Ru1 71.85(13) . .
C19 C23 C22 108.0(2) . .
C19 C23 Ru1 71.48(14) . .
C22 C23 Ru1 71.53(14) . .
C25 C24 C29 118.2(2) . .
C25 C24 P1 121.46(18) . .
C29 C24 P1 120.28(16) . .
C26 C25 C24 120.8(2) . .
C27 C26 C25 120.5(2) . .
C26 C27 C28 119.6(2) . .
C27 C28 C29 120.2(2) . .
C28 C29 C24 120.7(2) . .
C31 C30 C35 116.8(2) . .
C31 C30 P1 122.17(18) . .
C35 C30 P1 120.80(18) . .
C32 C31 C30 122.0(2) . .
C31 C32 C33 120.1(2) . .
C34 C33 C32 119.0(3) . .
C35 C34 C33 121.0(2) . .
C34 C35 C30 121.1(2) . .
C41 C36 C37 116.9(2) . .
C41 C36 P1 122.82(17) . .
C37 C36 P1 120.13(17) . .
C38 C37 C36 122.1(2) . .
C37 C38 C39 120.1(2) . .
C38 C39 C40 119.1(2) . .
C39 C40 C41 120.8(2) . .
C40 C41 C36 121.0(2) . .
C43 C42 C47 118.1(2) . .
C43 C42 P2 118.59(17) . .
C47 C42 P2 123.32(18) . .
C44 C43 C42 121.0(2) . .
C45 C44 C43 120.4(2) . .
C44 C45 C46 119.4(3) . .
C45 C46 C47 120.4(2) . .
C46 C47 C42 120.6(2) . .
C53 C48 C49 118.3(2) . .
C53 C48 P2 118.06(17) . .
C49 C48 P2 123.62(19) . .
C50 C49 C48 120.2(3) . .
C51 C50 C49 120.9(2) . .
C50 C51 C52 119.6(2) . .
C51 C52 C53 119.8(3) . .
C52 C53 C48 121.2(2) . .
C55 C54 C59 117.7(2) . .
C55 C54 P2 119.0(2) . .
C59 C54 P2 123.02(19) . .
C56 C55 C54 121.1(3) . .
C57 C56 C55 120.6(3) . .
C58 C57 C56 119.2(3) . .
C57 C58 C59 120.7(3) . .
C58 C59 C54 120.6(3) . .
C60 Ru2 C82 112.07(9) . .
C60 Ru2 C78 91.60(9) . .
C82 Ru2 C78 36.74(8) . .
C60 Ru2 C79 106.20(8) . .
C82 Ru2 C79 61.76(9) . .
C78 Ru2 C79 36.68(9) . .
C60 Ru2 C81 149.30(10) . .
C82 Ru2 C81 37.39(9) . .
C78 Ru2 C81 61.30(9) . .
C79 Ru2 C81 61.37(8) . .
C60 Ru2 C80 142.88(9) . .
C82 Ru2 C80 61.74(9) . .
C78 Ru2 C80 61.26(9) . .
C79 Ru2 C80 37.02(8) . .
C81 Ru2 C80 36.35(8) . .
C60 Ru2 P3 88.20(7) . .
C82 Ru2 P3 154.26(6) . .
C78 Ru2 P3 132.33(7) . .
C79 Ru2 P3 98.32(7) . .
C81 Ru2 P3 120.21(7) . .
C80 Ru2 P3 92.52(7) . .
C60 Ru2 P4 91.72(6) . .
C82 Ru2 P4 92.01(6) . .
C78 Ru2 P4 124.16(7) . .
C79 Ru2 P4 152.15(6) . .
C81 Ru2 P4 92.40(6) . .
C80 Ru2 P4 123.92(6) . .
P3 Ru2 P4 103.49(2) . .
C95 P3 C89 101.04(10) . .
C95 P3 C83 102.07(11) . .
C89 P3 C83 101.72(11) . .
C95 P3 Ru2 117.39(8) . .
C89 P3 Ru2 108.77(9) . .
C83 P3 Ru2 122.78(8) . .
C107 P4 C101 100.71(11) . .
C107 P4 C113 98.30(10) . .
C101 P4 C113 103.38(10) . .
C107 P4 Ru2 115.59(8) . .
C101 P4 Ru2 124.34(8) . .
C113 P4 Ru2 110.86(7) . .
C70 O4 C60 108.98(16) . .
C70 O6 C71 115.36(17) . .
C61 C60 O4 104.04(17) . .
C61 C60 Ru2 138.41(17) . .
O4 C60 Ru2 116.92(13) . .
C60 C61 C69 110.19(19) . .
C60 C61 C62 142.7(2) . .
C69 C61 C62 107.10(18) . .
C63 C62 C67 118.4(2) . .
C63 C62 C61 134.5(2) . .
C67 C62 C61 106.97(19) . .
C62 C63 C64 119.8(2) . .
C63 C64 C65 121.2(2) . .
C66 C65 C64 119.7(2) . .
C65 C66 C67 119.2(2) . .
C66 C67 C62 121.5(2) . .
C66 C67 C68 127.1(2) . .
C62 C67 C68 111.34(19) . .
O5 C68 C69 130.4(2) . .
O5 C68 C67 125.9(2) . .
C69 C68 C67 103.75(18) . .
C70 C69 C61 105.69(19) . .
C70 C69 C68 143.6(2) . .
C61 C69 C68 110.6(2) . .
O6 C70 O4 112.51(18) . .
O6 C70 C69 136.6(2) . .
O4 C70 C69 110.9(2) . .
O6 C71 C72 111.8(2) . .
C73 C72 C77 118.4(3) . .
C73 C72 C71 122.4(2) . .
C77 C72 C71 119.2(2) . .
C72 C73 C74 121.0(3) . .
C75 C74 C73 119.5(3) . .
C76 C75 C74 120.5(3) . .
C75 C76 C77 119.5(3) . .
C76 C77 C72 121.1(3) . .
C82 C78 C79 109.1(2) . .
C82 C78 Ru2 71.33(14) . .
C79 C78 Ru2 71.85(15) . .
C78 C79 C80 107.6(2) . .
C78 C79 Ru2 71.47(14) . .
C80 C79 Ru2 72.19(13) . .
C81 C80 C79 107.9(2) . .
C81 C80 Ru2 71.51(13) . .
C79 C80 Ru2 70.80(13) . .
C80 C81 C82 108.2(2) . .
C80 C81 Ru2 72.14(13) . .
C82 C81 Ru2 70.44(13) . .
C78 C82 C81 107.2(2) . .
C78 C82 Ru2 71.94(14) . .
C81 C82 Ru2 72.18(14) . .
C88 C83 C84 117.3(2) . .
C88 C83 P3 118.71(18) . .
C84 C83 P3 124.0(2) . .
C83 C84 C85 120.0(3) . .
C86 C85 C84 121.3(3) . .
C87 C86 C85 119.0(3) . .
C86 C87 C88 120.1(3) . .
C83 C88 C87 122.2(3) . .
C90 C89 C94 118.6(2) . .
C90 C89 P3 123.05(17) . .
C94 C89 P3 118.30(18) . .
C89 C90 C91 120.0(2) . .
C92 C91 C90 120.6(2) . .
C91 C92 C93 119.9(2) . .
C92 C93 C94 119.8(2) . .
C93 C94 C89 121.0(2) . .
C96 C95 C100 118.9(2) . .
C96 C95 P3 122.79(16) . .
C100 C95 P3 118.23(19) . .
C95 C96 C97 120.7(2) . .
C98 C97 C96 119.8(3) . .
C99 C98 C97 119.8(2) . .
C98 C99 C100 120.3(2) . .
C99 C100 C95 120.6(2) . .
C106 C101 C102 116.8(2) . .
C106 C101 P4 121.01(19) . .
C102 C101 P4 121.90(19) . .
C103 C102 C101 121.3(3) . .
C102 C103 C104 121.0(3) . .
C103 C104 C105 118.5(3) . .
C106 C105 C104 120.7(3) . .
C105 C106 C101 121.7(2) . .
C112 C107 C108 118.8(2) . .
C112 C107 P4 120.51(17) . .
C108 C107 P4 120.65(18) . .
C109 C108 C107 120.6(2) . .
C108 C109 C110 120.2(2) . .
C109 C110 C111 119.6(2) . .
C110 C111 C112 120.6(2) . .
C107 C112 C111 120.3(2) . .
C118 C113 C114 117.3(2) . .
C118 C113 P4 120.21(18) . .
C114 C113 P4 122.07(19) . .
C115 C114 C113 120.6(3) . .
C116 C115 C114 121.2(2) . .
C115 C116 C117 118.8(2) . .
C116 C117 C118 120.5(3) . .
C113 C118 C117 121.5(2) . .
O7 C120 C119 124.0(4) . .
O7 C120 C121 118.4(4) . .
C119 C120 C121 117.6(4) . .
O8 C123 C123 172.4(8) . 2_475
O8 C123 C122 117.6(5) . 2_475
C123 C123 C122 69.9(5) 2_475 2_475
O8 C123 C122 113.8(5) . .
C123 C123 C122 58.6(5) 2_475 .
C122 C123 C122 128.6(5) 2_475 .

loop_
_geom_bond_atom_site_label_1
_geom_bond_atom_site_label_2
_geom_bond_distance
_geom_bond_site_symmetry_2
Ru1 C1 2.042(2) .
Ru1 C19 2.227(3) .
Ru1 C23 2.228(3) .
Ru1 C22 2.230(2) .
Ru1 C21 2.240(2) .
Ru1 C20 2.252(2) .
Ru1 P2 2.3127(7) .
Ru1 P1 2.3234(6) .
P1 C30 1.849(2) .
P1 C24 1.853(2) .
P1 C36 1.857(2) .
P2 C54 1.833(2) .
P2 C42 1.842(2) .
P2 C48 1.843(2) .
O1 C11 1.340(3) .
O1 C1 1.453(3) .
O2 C9 1.224(3) .
O3 C11 1.329(3) .
O3 C12 1.439(3) .
C1 C2 1.373(3) .
C2 C10 1.449(3) .
C2 C3 1.467(3) .
C3 C4 1.388(3) .
C3 C8 1.416(3) .
C4 C5 1.395(3) .
C5 C6 1.378(4) .
C6 C7 1.379(4) .
C7 C8 1.385(3) .
C8 C9 1.499(3) .
C9 C10 1.459(3) .
C10 C11 1.357(3) .
C12 C13 1.497(3) .
C13 C14 1.383(3) .
C13 C18 1.386(4) .
C14 C15 1.387(4) .
C15 C16 1.364(4) .
C16 C17 1.364(4) .
C17 C18 1.385(4) .
C19 C23 1.413(3) .
C19 C20 1.432(3) .
C20 C21 1.407(3) .
C21 C22 1.421(3) .
C22 C23 1.419(3) .
C24 C25 1.392(3) .
C24 C29 1.402(3) .
C25 C26 1.390(3) .
C26 C27 1.382(4) .
C27 C28 1.384(3) .
C28 C29 1.391(3) .
C30 C31 1.395(3) .
C30 C35 1.401(3) .
C31 C32 1.380(4) .
C32 C33 1.381(4) .
C33 C34 1.381(3) .
C34 C35 1.378(3) .
C36 C41 1.395(3) .
C36 C37 1.402(3) .
C37 C38 1.372(3) .
C38 C39 1.381(4) .
C39 C40 1.384(3) .
C40 C41 1.384(3) .
C42 C43 1.387(3) .
C42 C47 1.389(3) .
C43 C44 1.378(3) .
C44 C45 1.369(3) .
C45 C46 1.378(4) .
C46 C47 1.381(4) .
C48 C53 1.393(3) .
C48 C49 1.395(3) .
C49 C50 1.386(3) .
C50 C51 1.380(4) .
C51 C52 1.382(4) .
C52 C53 1.385(3) .
C54 C55 1.389(3) .
C54 C59 1.398(4) .
C55 C56 1.385(3) .
C56 C57 1.376(4) .
C57 C58 1.374(4) .
C58 C59 1.391(4) .
Ru2 C60 2.056(2) .
Ru2 C82 2.223(3) .
Ru2 C78 2.231(3) .
Ru2 C79 2.236(2) .
Ru2 C81 2.246(2) .
Ru2 C80 2.254(2) .
Ru2 P3 2.2928(7) .
Ru2 P4 2.3257(6) .
P3 C95 1.840(2) .
P3 C89 1.841(2) .
P3 C83 1.850(2) .
P4 C107 1.846(2) .
P4 C101 1.852(3) .
P4 C113 1.867(2) .
O4 C70 1.350(2) .
O4 C60 1.462(3) .
O5 C68 1.237(3) .
O6 C70 1.337(3) .
O6 C71 1.452(3) .
C60 C61 1.369(3) .
C61 C69 1.449(3) .
C61 C62 1.478(3) .
C62 C63 1.387(3) .
C62 C67 1.418(3) .
C63 C64 1.392(3) .
C64 C65 1.398(3) .
C65 C66 1.383(3) .
C66 C67 1.389(3) .
C67 C68 1.489(3) .
C68 C69 1.460(3) .
C69 C70 1.355(3) .
C71 C72 1.514(4) .
C72 C73 1.374(4) .
C72 C77 1.389(3) .
C73 C74 1.386(4) .
C74 C75 1.382(4) .
C75 C76 1.368(4) .
C76 C77 1.383(4) .
C78 C82 1.404(3) .
C78 C79 1.405(3) .
C79 C80 1.425(3) .
C80 C81 1.404(3) .
C81 C82 1.432(3) .
C83 C88 1.373(4) .
C83 C84 1.390(3) .
C84 C85 1.398(4) .
C85 C86 1.362(4) .
C86 C87 1.361(4) .
C87 C88 1.387(4) .
C89 C90 1.392(3) .
C89 C94 1.395(3) .
C90 C91 1.396(3) .
C91 C92 1.376(3) .
C92 C93 1.383(4) .
C93 C94 1.390(3) .
C95 C96 1.381(3) .
C95 C100 1.392(3) .
C96 C97 1.394(3) .
C97 C98 1.389(3) .
C98 C99 1.375(4) .
C99 C100 1.387(3) .
C101 C106 1.391(3) .
C101 C102 1.402(3) .
C102 C103 1.379(4) .
C103 C104 1.380(4) .
C104 C105 1.383(4) .
C105 C106 1.381(4) .
C107 C112 1.384(3) .
C107 C108 1.399(3) .
C108 C109 1.380(4) .
C109 C110 1.380(4) .
C110 C111 1.384(4) .
C111 C112 1.385(3) .
C113 C118 1.381(4) .
C113 C114 1.395(3) .
C114 C115 1.391(3) .
C115 C116 1.366(4) .
C116 C117 1.372(4) .
C117 C118 1.392(3) .
O7 C120 1.238(4) .
C119 C120 1.462(5) .
C120 C121 1.464(5) .
O8 C123 1.219(7) .
C122 C123 1.472(7) .
C123 C123 1.225(13) 2_475
C123 C122 1.338(6) 2_475
